data_4026881
loop_
_publ_author_name
'Kyoung Hee Kang'
'Junghwan Do'
'Yong Sun Park'

_publ_section_title
;
 Asymmetric Synthesis oftrans-2,3-Disubstituted Indoline Derivatives
;
_journal_name_full 'Journal of Organic Chemistry'
_journal_page_first 808
_journal_page_last 812
_journal_paper_doi 10.1021/jo2023526
_journal_volume 77
_journal_year 2012
_chemical_formula_sum 'C27 H26 Br N O'
_chemical_formula_weight 460.40
_chemical_name_systematic
; 
 ? 
;
_space_group_IT_number 4
_symmetry_cell_setting monoclinic
_symmetry_space_group_name_Hall 'P 2yb'
_symmetry_space_group_name_H-M 'P 1 21 1'
_atom_sites_solution_hydrogens geom
_atom_sites_solution_primary direct
_atom_sites_solution_secondary difmap
_audit_creation_method SHELXL-97
_cell_angle_alpha 90.00
_cell_angle_beta 111.75(3)
_cell_angle_gamma 90.00
_cell_formula_units_Z 2
_cell_length_a 9.4945(19)
_cell_length_b 10.870(2)
_cell_length_c 12.264(3)
_cell_measurement_temperature 296(2)
_cell_volume 1175.6(5)
_computing_structure_refinement 'SHELXL-97 (Sheldrick, 1997)'
_computing_structure_solution 'SHELXS-97 (Sheldrick, 1990)'
_diffrn_ambient_temperature 296(2)
_diffrn_measured_fraction_theta_full 0.998
_diffrn_measured_fraction_theta_max 0.998
_diffrn_radiation_monochromator graphite
_diffrn_radiation_source 'fine-focus sealed tube'
_diffrn_radiation_type MoK\a
_diffrn_radiation_wavelength 0.71073
_diffrn_reflns_av_R_equivalents 0.0422
_diffrn_reflns_av_sigmaI/netI 0.0715
_diffrn_reflns_limit_h_max 10
_diffrn_reflns_limit_h_min -10
_diffrn_reflns_limit_k_max 12
_diffrn_reflns_limit_k_min -11
_diffrn_reflns_limit_l_max 14
_diffrn_reflns_limit_l_min -13
_diffrn_reflns_number 8239
_diffrn_reflns_theta_full 24.00
_diffrn_reflns_theta_max 24.00
_diffrn_reflns_theta_min 2.97
_exptl_absorpt_coefficient_mu 1.766
_exptl_absorpt_correction_T_max 0.9015
_exptl_absorpt_correction_T_min 0.5242
_exptl_crystal_density_diffrn 1.301
_exptl_crystal_F_000 476
_exptl_crystal_size_max 0.42
_exptl_crystal_size_mid 0.07
_exptl_crystal_size_min 0.06
_refine_diff_density_max 0.209
_refine_diff_density_min -0.351
_refine_diff_density_rms 0.052
_refine_ls_abs_structure_details 'Flack H D (1983), Acta Cryst. A39, 876-881'
_refine_ls_abs_structure_Flack 0.023(16)
_refine_ls_extinction_coef 0.005(3)
_refine_ls_extinction_expression Fc^*^=kFc[1+0.001xFc^2^\l^3^/sin(2\q)]^-1/4^
_refine_ls_extinction_method SHELXL
_refine_ls_goodness_of_fit_ref 1.073
_refine_ls_hydrogen_treatment constr
_refine_ls_matrix_type full
_refine_ls_number_parameters 276
_refine_ls_number_reflns 3410
_refine_ls_number_restraints 1
_refine_ls_restrained_S_all 1.073
_refine_ls_R_factor_all 0.0836
_refine_ls_R_factor_gt 0.0466
_refine_ls_shift/su_max 0.000
_refine_ls_shift/su_mean 0.000
_refine_ls_structure_factor_coef Fsqd
_refine_ls_weighting_details 'calc w=1/[\s^2^(Fo^2^)+(0.0601P)^2^+0.3605P] where P=(Fo^2^+2Fc^2^)/3'
_refine_ls_weighting_scheme calc
_refine_ls_wR_factor_gt 0.1105
_refine_ls_wR_factor_ref 0.1485
_reflns_number_gt 2143
_reflns_number_total 3410
_reflns_threshold_expression >2sigma(I)
_cod_data_source_file jo2023526_si_002.cif
_cod_data_source_block l
_cod_original_cell_volume 1175.6(4)
_cod_database_code 4026881

loop_
_symmetry_equiv_pos_as_xyz
'x, y, z'
'-x, y+1/2, -z'

loop_
_atom_site_label
_atom_site_type_symbol
_atom_site_fract_x
_atom_site_fract_y
_atom_site_fract_z
_atom_site_U_iso_or_equiv
_atom_site_adp_type
_atom_site_occupancy
_atom_site_symmetry_multiplicity
_atom_site_calc_flag
_atom_site_refinement_flags
Br1 Br 0.36441(11) 0.71892(11) 0.19398(8) 0.1388(5) Uani 1 1 d .
O1 O 0.1364(5) 0.7193(5) 0.7607(4) 0.0882(12) Uani 1 1 d .
N1 N 0.1499(6) 0.5371(4) 0.6792(4) 0.0634(12) Uani 1 1 d .
C1 C 0.2208(7) 0.4267(5) 0.6487(5) 0.0629(14) Uani 1 1 d .
H1 H 0.3274 0.4420 0.6613 0.076 Uiso 1 1 calc R
C2 C 0.1230(6) 0.4137(5) 0.5155(4) 0.0608(14) Uani 1 1 d .
H2 H 0.1152 0.3268 0.4928 0.073 Uiso 1 1 calc R
C3 C -0.0274(7) 0.4589(5) 0.5126(5) 0.0622(15) Uani 1 1 d .
C4 C -0.1725(8) 0.4403(6) 0.4281(6) 0.0743(17) Uani 1 1 d .
H4 H -0.1861 0.3922 0.3623 0.089 Uiso 1 1 calc R
C5 C -0.2947(9) 0.4940(7) 0.4435(6) 0.088(2) Uani 1 1 d .
H5 H -0.3917 0.4807 0.3883 0.105 Uiso 1 1 calc R
C6 C -0.2757(8) 0.5663(7) 0.5387(7) 0.088(2) Uani 1 1 d .
H6 H -0.3603 0.6015 0.5473 0.106 Uiso 1 1 calc R
C7 C -0.1304(8) 0.5893(5) 0.6246(5) 0.0721(17) Uani 1 1 d .
H7 H -0.1170 0.6393 0.6892 0.087 Uiso 1 1 calc R
C8 C -0.0088(7) 0.5332(5) 0.6074(5) 0.0634(14) Uani 1 1 d .
C9 C 0.1807(7) 0.4883(5) 0.4354(5) 0.0619(14) Uani 1 1 d .
C10 C 0.1775(8) 0.6173(6) 0.4354(5) 0.0743(17) Uani 1 1 d .
H10 H 0.1372 0.6578 0.4841 0.089 Uiso 1 1 calc R
C11 C 0.2325(8) 0.6855(6) 0.3650(6) 0.090(2) Uani 1 1 d .
H11 H 0.2324 0.7710 0.3684 0.108 Uiso 1 1 calc R
C12 C 0.2879(8) 0.6261(7) 0.2891(6) 0.0842(19) Uani 1 1 d .
C13 C 0.2910(8) 0.4992(7) 0.2867(6) 0.087(2) Uani 1 1 d .
H13 H 0.3285 0.4593 0.2360 0.104 Uiso 1 1 calc R
C14 C 0.2381(7) 0.4306(6) 0.3598(5) 0.0707(16) Uani 1 1 d .
H14 H 0.2414 0.3452 0.3579 0.085 Uiso 1 1 calc R
C15 C 0.2045(7) 0.3157(5) 0.7166(5) 0.0678(15) Uani 1 1 d .
H15 H 0.2336 0.2404 0.6958 0.081 Uiso 1 1 calc R
C16 C 0.1534(7) 0.3149(6) 0.8021(5) 0.0703(17) Uani 1 1 d .
H16 H 0.1229 0.3910 0.8201 0.084 Uiso 1 1 calc R
C17 C 0.1371(6) 0.2138(7) 0.8726(4) 0.0670(14) Uani 1 1 d .
C18 C 0.1113(8) 0.2355(8) 0.9751(5) 0.096(2) Uani 1 1 d .
H18 H 0.1053 0.3168 0.9965 0.115 Uiso 1 1 calc R
C19 C 0.0944(11) 0.1467(10) 1.0455(7) 0.120(3) Uani 1 1 d .
H19 H 0.0783 0.1676 1.1135 0.144 Uiso 1 1 calc R
C20 C 0.1009(10) 0.0248(10) 1.0171(7) 0.114(3) Uani 1 1 d .
H20 H 0.0897 -0.0368 1.0659 0.137 Uiso 1 1 calc R
C21 C 0.1245(8) -0.0056(7) 0.9147(7) 0.097(2) Uani 1 1 d .
H21 H 0.1271 -0.0874 0.8933 0.116 Uiso 1 1 calc R
C22 C 0.1443(7) 0.0901(6) 0.8443(6) 0.0775(18) Uani 1 1 d .
H22 H 0.1628 0.0703 0.7771 0.093 Uiso 1 1 calc R
C23 C 0.2170(8) 0.6364(6) 0.7514(5) 0.0728(16) Uani 1 1 d .
C24 C 0.3915(8) 0.6409(6) 0.8175(5) 0.0760(17) Uani 1 1 d .
C25 C 0.4525(9) 0.5301(7) 0.8983(6) 0.098(2) Uani 1 1 d .
H25A H 0.3894 0.5151 0.9425 0.147 Uiso 1 1 calc R
H25B H 0.5542 0.5469 0.9512 0.147 Uiso 1 1 calc R
H25C H 0.4524 0.4590 0.8519 0.147 Uiso 1 1 calc R
C26 C 0.4742(9) 0.6592(7) 0.7298(6) 0.099(2) Uani 1 1 d .
H26A H 0.5806 0.6712 0.7729 0.149 Uiso 1 1 calc R
H26B H 0.4332 0.7299 0.6816 0.149 Uiso 1 1 calc R
H26C H 0.4596 0.5876 0.6810 0.149 Uiso 1 1 calc R
C27 C 0.4250(10) 0.7585(6) 0.8928(7) 0.108(3) Uani 1 1 d .
H27A H 0.3773 0.7531 0.9493 0.162 Uiso 1 1 calc R
H27B H 0.3861 0.8286 0.8431 0.162 Uiso 1 1 calc R
H27C H 0.5326 0.7672 0.9328 0.162 Uiso 1 1 calc R

loop_
_atom_site_aniso_label
_atom_site_aniso_U_11
_atom_site_aniso_U_22
_atom_site_aniso_U_33
_atom_site_aniso_U_23
_atom_site_aniso_U_13
_atom_site_aniso_U_12
Br1 0.1303(8) 0.1750(9) 0.1311(7) 0.0544(7) 0.0718(6) -0.0132(7)
O1 0.095(3) 0.072(2) 0.095(3) -0.022(3) 0.032(2) 0.008(3)
N1 0.075(4) 0.056(3) 0.062(3) -0.001(2) 0.030(3) 0.006(2)
C1 0.076(4) 0.055(3) 0.063(3) 0.002(3) 0.031(3) 0.005(3)
C2 0.076(4) 0.059(3) 0.051(3) 0.002(3) 0.028(3) -0.001(3)
C3 0.078(5) 0.059(3) 0.061(3) 0.010(3) 0.039(3) 0.007(3)
C4 0.084(5) 0.067(4) 0.077(4) -0.004(3) 0.035(4) -0.009(4)
C5 0.082(5) 0.098(5) 0.083(4) 0.004(4) 0.029(4) -0.004(4)
C6 0.066(5) 0.101(5) 0.103(5) 0.015(5) 0.038(4) 0.008(4)
C7 0.089(5) 0.073(4) 0.066(3) 0.011(3) 0.042(4) 0.017(3)
C8 0.071(4) 0.063(3) 0.065(3) 0.006(3) 0.035(3) 0.004(3)
C9 0.075(4) 0.060(3) 0.056(3) 0.006(3) 0.030(3) 0.008(3)
C10 0.090(5) 0.073(4) 0.066(4) 0.003(3) 0.035(4) -0.001(3)
C11 0.104(6) 0.080(5) 0.092(4) 0.012(4) 0.043(4) -0.016(4)
C12 0.070(5) 0.106(5) 0.077(4) 0.010(4) 0.027(4) -0.006(4)
C13 0.089(5) 0.117(6) 0.069(4) 0.013(4) 0.045(4) 0.017(4)
C14 0.074(4) 0.078(4) 0.066(3) 0.010(3) 0.032(3) 0.009(3)
C15 0.085(4) 0.058(3) 0.069(3) 0.006(3) 0.038(3) 0.010(3)
C16 0.085(5) 0.066(4) 0.063(3) -0.004(3) 0.031(3) -0.002(3)
C17 0.079(4) 0.070(3) 0.058(3) 0.000(3) 0.032(3) 0.002(4)
C18 0.114(6) 0.104(5) 0.080(4) 0.015(5) 0.047(4) 0.018(5)
C19 0.152(9) 0.136(8) 0.093(5) 0.023(6) 0.070(6) -0.006(6)
C20 0.116(7) 0.134(8) 0.085(5) 0.048(6) 0.029(5) -0.014(6)
C21 0.094(6) 0.074(4) 0.104(5) 0.017(4) 0.015(4) -0.020(4)
C22 0.080(5) 0.080(4) 0.066(4) -0.006(3) 0.020(3) -0.006(3)
C23 0.089(5) 0.078(4) 0.061(3) 0.000(3) 0.038(3) -0.002(4)
C24 0.075(5) 0.077(4) 0.070(4) 0.003(3) 0.019(3) -0.002(3)
C25 0.094(5) 0.104(5) 0.069(4) 0.008(4) -0.001(4) 0.004(4)
C26 0.088(5) 0.109(6) 0.096(5) -0.006(4) 0.028(4) -0.015(4)
C27 0.119(6) 0.093(6) 0.097(5) -0.019(4) 0.023(5) -0.010(4)

loop_
_atom_type_symbol
_atom_type_description
_atom_type_scat_dispersion_real
_atom_type_scat_dispersion_imag
_atom_type_scat_source
C C 0.0033 0.0016 'International Tables Vol C Tables 4.2.6.8 and 6.1.1.4'
H H 0.0000 0.0000 'International Tables Vol C Tables 4.2.6.8 and 6.1.1.4'
N N 0.0061 0.0033 'International Tables Vol C Tables 4.2.6.8 and 6.1.1.4'
O O 0.0106 0.0060 'International Tables Vol C Tables 4.2.6.8 and 6.1.1.4'
Br Br -0.2901 2.4595 'International Tables Vol C Tables 4.2.6.8 and 6.1.1.4'

loop_
_geom_angle_atom_site_label_1
_geom_angle_atom_site_label_2
_geom_angle_atom_site_label_3
_geom_angle
C23 N1 C8 122.8(5)
C23 N1 C1 129.9(5)
C8 N1 C1 107.0(4)
N1 C1 C15 110.9(4)
N1 C1 C2 100.8(4)
C15 C1 C2 111.3(5)
C3 C2 C9 112.2(4)
C3 C2 C1 100.8(4)
C9 C2 C1 114.3(5)
C8 C3 C4 119.7(5)
C8 C3 C2 110.6(5)
C4 C3 C2 129.7(5)
C5 C4 C3 119.2(6)
C6 C5 C4 120.8(7)
C5 C6 C7 121.6(7)
C8 C7 C6 116.5(6)
C3 C8 C7 122.3(6)
C3 C8 N1 108.2(5)
C7 C8 N1 129.5(5)
C14 C9 C10 117.8(5)
C14 C9 C2 121.0(5)
C10 C9 C2 121.2(5)
C11 C10 C9 121.6(6)
C10 C11 C12 119.7(6)
C13 C12 C11 119.8(6)
C13 C12 Br1 120.4(5)
C11 C12 Br1 119.8(5)
C12 C13 C14 120.3(6)
C9 C14 C13 120.8(6)
C16 C15 C1 126.4(5)
C15 C16 C17 129.8(6)
C18 C17 C22 115.5(7)
C18 C17 C16 120.5(7)
C22 C17 C16 124.0(5)
C19 C18 C17 124.3(8)
C18 C19 C20 120.1(8)
C19 C20 C21 119.5(7)
C20 C21 C22 118.6(7)
C17 C22 C21 121.9(6)
O1 C23 N1 118.6(6)
O1 C23 C24 121.0(6)
N1 C23 C24 120.4(6)
C25 C24 C27 108.7(5)
C25 C24 C23 112.9(5)
C27 C24 C23 106.5(6)
C25 C24 C26 112.3(6)
C27 C24 C26 105.2(6)
C23 C24 C26 110.8(5)

loop_
_geom_bond_atom_site_label_1
_geom_bond_atom_site_label_2
_geom_bond_distance
Br1 C12 1.880(7)
O1 C23 1.215(7)
N1 C23 1.392(8)
N1 C8 1.437(7)
N1 C1 1.490(7)
C1 C15 1.506(8)
C1 C2 1.558(8)
C2 C3 1.498(8)
C2 C9 1.524(7)
C3 C8 1.373(8)
C3 C4 1.398(9)
C4 C5 1.373(9)
C5 C6 1.363(9)
C6 C7 1.413(9)
C7 C8 1.389(8)
C9 C14 1.387(7)
C9 C10 1.402(8)
C10 C11 1.379(8)
C11 C12 1.386(9)
C12 C13 1.380(10)
C13 C14 1.395(8)
C15 C16 1.308(7)
C16 C17 1.442(9)
C17 C18 1.387(8)
C17 C22 1.397(10)
C18 C19 1.344(10)
C19 C20 1.377(12)
C20 C21 1.395(11)
C21 C22 1.408(9)
C23 C24 1.552(10)
C24 C25 1.530(9)
C24 C27 1.539(8)
C24 C26 1.562(10)
